data_1559734
loop_
_publ_author_name
'Steigerwald, Daniel C.'
'Soltanzadeh, Bardia'
'Sarkar, Aritra'
'Morgenstern, Cecilia C.'
'Staples, Richard J.'
'Borhan, Babak'

_publ_section_title
;
 Ritter-enabled catalytic asymmetric chloroamidation of olefins.
;
_journal_issue 5
_journal_name_full 'Chemical science'
_journal_page_first 1834
_journal_page_last 1842
_journal_paper_doi 10.1039/d0sc05224h
_journal_volume 12
_journal_year 2020
_chemical_absolute_configuration ad
_chemical_formula_moiety 'C15 H20 Br Cl N2 O2'
_chemical_formula_sum 'C15 H20 Br Cl N2 O2'
_chemical_formula_weight 375.69
_space_group_crystal_system triclinic
_space_group_IT_number 1
_space_group_name_Hall 'P 1'
_space_group_name_H-M_alt 'P 1'
_atom_sites_solution_hydrogens geom
_atom_sites_solution_primary dual
_audit_creation_date 2019-04-11
_audit_creation_method
;
Olex2 1.2
(compiled 2018.05.29 svn.r3508 for OlexSys, GUI svn.r5506)
;
_audit_update_record
;
2019-04-11 deposited with the CCDC.	2020-11-26 downloaded from the CCDC.
;
_cell_angle_alpha 88.027(2)
_cell_angle_beta 85.435(2)
_cell_angle_gamma 89.121(2)
_cell_formula_units_Z 2
_cell_length_a 4.9505(2)
_cell_length_b 8.5820(3)
_cell_length_c 19.9420(6)
_cell_measurement_reflns_used 6368
_cell_measurement_temperature 173(2)
_cell_measurement_theta_max 69.60
_cell_measurement_theta_min 4.45
_cell_volume 843.98(5)
_computing_cell_refinement 'SAINT v8.34A (Bruker, 2013)'
_computing_data_collection 'COSMO (BRUKER, V1.61, 2009)'
_computing_data_reduction 'SAINT V8.38A (?, 2016)'
_computing_molecular_graphics
;
O. V. Dolomanov, L. J. Bourhis, R. J. Gildea, J. A. K. Howard and H. Puschmann,
OLEX2: a complete structure solution, refinement and analysis program.
J. Appl. Cryst. (2009). 42, 339-341.
;
_computing_publication_material
;
O. V. Dolomanov, L. J. Bourhis, R. J. Gildea, J. A. K. Howard and H. Puschmann,
OLEX2: a complete structure solution, refinement and analysis program.
J. Appl. Cryst. (2009). 42, 339-341.
;
_computing_structure_refinement 'SHELXL (Sheldrick, Acta Cryst. A64 2008, 112-122)'
_computing_structure_solution 'SHELXT (Sheldrick, G.M. (2015). Acta Cryst. A71, 3-8)'
_diffrn_ambient_temperature 173(2)
_diffrn_detector_area_resol_mean 8.36
_diffrn_measured_fraction_theta_full 0.976
_diffrn_measured_fraction_theta_max 0.971
_diffrn_measurement_device_type 'Bruker APEX-II CCD'
_diffrn_measurement_method '\f and \w scans'
_diffrn_radiation_monochromator graphite
_diffrn_radiation_type CuK\a
_diffrn_radiation_wavelength 1.54178
_diffrn_reflns_av_R_equivalents 0.0567
_diffrn_reflns_av_unetI/netI 0.0589
_diffrn_reflns_Laue_measured_fraction_full 0.976
_diffrn_reflns_Laue_measured_fraction_max 0.971
_diffrn_reflns_limit_h_max 6
_diffrn_reflns_limit_h_min -6
_diffrn_reflns_limit_k_max 9
_diffrn_reflns_limit_k_min -10
_diffrn_reflns_limit_l_max 24
_diffrn_reflns_limit_l_min -24
_diffrn_reflns_number 19825
_diffrn_reflns_point_group_measured_fraction_full 0.953
_diffrn_reflns_point_group_measured_fraction_max 0.946
_diffrn_reflns_theta_full 67.679
_diffrn_reflns_theta_max 70.126
_diffrn_reflns_theta_min 2.224
_diffrn_source 'sealed tube'
_diffrn_standards_number 0
_exptl_absorpt_coefficient_mu 4.824
_exptl_absorpt_correction_T_max 0.1048
_exptl_absorpt_correction_T_min 0.0183
_exptl_absorpt_correction_type multi-scan
_exptl_absorpt_process_details
'SADABS-2016/2 (Bruker,2016/2) was used for absorption correction. wR2(int) was 0.1005 before and 0.0740 after correction. The Ratio of minimum to maximum transmission is 0.1746. The \l/2 correction factor is Not present.'
_exptl_crystal_colour colourless
_exptl_crystal_colour_primary colourless
_exptl_crystal_density_diffrn 1.478
_exptl_crystal_description needle
_exptl_crystal_F_000 384
_exptl_crystal_recrystallization_method 'used as received'
_exptl_crystal_size_max 0.257
_exptl_crystal_size_mid 0.118
_exptl_crystal_size_min 0.03
_refine_diff_density_max 0.771
_refine_diff_density_min -0.215
_refine_diff_density_rms 0.082
_refine_ls_abs_structure_details
;
 Flack x determined using 2087 quotients [(I+)-(I-)]/[(I+)+(I-)]
 (Parsons, Flack and Wagner, Acta Cryst. B69 (2013) 249-259).
;
_refine_ls_abs_structure_Flack 0.005(16)
_refine_ls_extinction_method none
_refine_ls_goodness_of_fit_ref 1.050
_refine_ls_hydrogen_treatment constr
_refine_ls_matrix_type full
_refine_ls_number_parameters 383
_refine_ls_number_reflns 6030
_refine_ls_number_restraints 3
_refine_ls_restrained_S_all 1.050
_refine_ls_R_factor_all 0.0586
_refine_ls_R_factor_gt 0.0489
_refine_ls_shift/su_max 0.000
_refine_ls_shift/su_mean 0.000
_refine_ls_structure_factor_coef Fsqd
_refine_ls_weighting_details 'w=1/[\s^2^(Fo^2^)+(0.0593P)^2^] where P=(Fo^2^+2Fc^2^)/3'
_refine_ls_weighting_scheme calc
_refine_ls_wR_factor_gt 0.1146
_refine_ls_wR_factor_ref 0.1207
_reflns_Friedel_coverage 0.948
_reflns_Friedel_fraction_full 0.930
_reflns_Friedel_fraction_max 0.920
_reflns_number_gt 5104
_reflns_number_total 6030
_reflns_threshold_expression 'I > 2\s(I)'
_cod_data_source_file d0sc05224h2.cif
_cod_data_source_block bb319t
_cod_depositor_comments
;Adding full bibliography for 1559733--1559734.cif.

 Adding full bibliography for 1559733--1559734.cif.
;
_cod_database_code 1559734
_shelx_shelxl_version_number 2018/3
_shelx_space_group_comment
;
The symmetry employed for this shelxl refinement is uniquely defined
by the following loop, which should always be used as a source of
symmetry information in preference to the above space-group names.
They are only intended as comments.
;
_shelx_estimated_absorpt_t_max 0.869
_shelx_estimated_absorpt_t_min 0.370
_olex2_refinement_description
;
1. Fixed Uiso
 At 1.2 times of:
  All C(H) groups, All C(H,H) groups, All N(H) groups
 At 1.5 times of:
  All C(H,H,H) groups
2.a Ternary CH refined with riding coordinates:
 C2A(H2AA), C3A(H3A), C2B(H2BA), C3B(H3B)
2.b Secondary CH2 refined with riding coordinates:
 C1A(H1AA,H1AB), C4A(H4AA,H4AB), C5A(H5AA,H5AB), C1B(H1BA,H1BB), C4B(H4BA,
 H4BB), C5B(H5BA,H5BB)
2.c Aromatic/amide H refined with riding coordinates:
 N1A(H1A), N2A(H2A), C11A(H11A), C12A(H12A), C14A(H14A), C15A(H15A), N1B(H1B),
 N2B(H2B), C11B(H11B), C12B(H12B), C14B(H14B), C15B(H15B)
2.d Idealised Me refined as rotating group:
 C6A(H6AA,H6AB,H6AC), C8A(H8AA,H8AB,H8AC), C6B(H6BA,H6BB,H6BC), C8B(H8BA,H8BB,
 H8BC)
;
_olex2_diffrn_ambient_temperature_device 'Oxford Cryosystems'
_olex2_exptl_crystal_mounting_method 'The crystal was mounted on a MITIGEN holder with paratone oil'
_olex2_submission_original_sample_id 42
_olex2_submission_special_instructions 'No special instructions were received'

loop_
_space_group_symop_operation_xyz
'x, y, z'

loop_
_atom_site_label
_atom_site_type_symbol
_atom_site_fract_x
_atom_site_fract_y
_atom_site_fract_z
_atom_site_U_iso_or_equiv
_atom_site_adp_type
_atom_site_occupancy
_atom_site_site_symmetry_order
_atom_site_calc_flag
_atom_site_refinement_flags_posn
_atom_site_refinement_flags_adp
_atom_site_refinement_flags_occupancy
_atom_site_disorder_assembly
_atom_site_disorder_group
Br1A Br 0.35939(16) 0.09911(9) 0.29425(5) 0.0762(3) Uani 1 1 d . . . . .
Cl1A Cl 0.2171(4) -0.0613(2) 0.73819(11) 0.0674(5) Uani 1 1 d . . . . .
O1A O 0.6360(10) 0.1729(7) 0.6213(3) 0.0631(13) Uani 1 1 d . . . . .
O2A O 0.3446(11) 0.3957(7) 0.8485(3) 0.0671(15) Uani 1 1 d . . . . .
N1A N 0.1857(12) 0.2181(8) 0.6361(3) 0.0576(15) Uani 1 1 d . . . . .
H1A H 0.032837 0.224635 0.616353 0.069 Uiso 1 1 calc R . . . .
N2A N -0.0796(12) 0.3111(7) 0.8389(3) 0.0550(14) Uani 1 1 d . . . . .
H2A H -0.252043 0.337533 0.839039 0.066 Uiso 1 1 calc R . . . .
C1A C 0.1800(16) 0.2456(10) 0.7072(5) 0.0595(19) Uani 1 1 d . . . . .
H1AA H 0.092297 0.348047 0.716080 0.071 Uiso 1 1 calc R . . . .
H1AB H 0.368403 0.250197 0.720226 0.071 Uiso 1 1 calc R . . . .
C2A C 0.0303(15) 0.1215(10) 0.7502(4) 0.0531(18) Uani 1 1 d . . . . .
H2AA H -0.154633 0.110421 0.734205 0.064 Uiso 1 1 calc R . . . .
C3A C 0.0022(16) 0.1499(10) 0.8259(4) 0.0562(17) Uani 1 1 d . . . . .
H3A H 0.184039 0.131708 0.843534 0.067 Uiso 1 1 calc R . . . .
C4A C -0.1945(17) 0.0366(10) 0.8630(4) 0.0631(19) Uani 1 1 d . . . . .
H4AA H -0.373859 0.051226 0.844868 0.076 Uiso 1 1 calc R . . . .
H4AB H -0.131447 -0.070936 0.853435 0.076 Uiso 1 1 calc R . . . .
C5A C -0.229(2) 0.0528(14) 0.9383(5) 0.082(3) Uani 1 1 d . . . . .
H5AA H -0.305168 0.157512 0.948192 0.098 Uiso 1 1 calc R . . . .
H5AB H -0.048417 0.045154 0.956345 0.098 Uiso 1 1 calc R . . . .
C6A C -0.411(3) -0.0690(15) 0.9740(6) 0.096(3) Uani 1 1 d . . . . .
H6AA H -0.585528 -0.068304 0.953919 0.144 Uiso 1 1 calc GR . . . .
H6AB H -0.440975 -0.045403 1.021818 0.144 Uiso 1 1 calc GR . . . .
H6AC H -0.325278 -0.172149 0.969563 0.144 Uiso 1 1 calc GR . . . .
C7A C 0.1027(16) 0.4207(10) 0.8506(4) 0.0575(17) Uani 1 1 d . . . . .
C8A C -0.016(2) 0.5792(11) 0.8669(5) 0.069(2) Uani 1 1 d . . . . .
H8AA H 0.042745 0.611058 0.910102 0.103 Uiso 1 1 calc GR . . . .
H8AB H -0.214710 0.574204 0.869862 0.103 Uiso 1 1 calc GR . . . .
H8AC H 0.045224 0.655297 0.831441 0.103 Uiso 1 1 calc GR . . . .
C9A C 0.4139(14) 0.1833(9) 0.5990(4) 0.0545(17) Uani 1 1 d . . . . .
C10A C 0.3858(15) 0.1646(9) 0.5245(4) 0.0528(17) Uani 1 1 d . . . . .
C11A C 0.5724(17) 0.0679(10) 0.4899(5) 0.0632(19) Uani 1 1 d . . . . .
H11A H 0.707486 0.014624 0.513482 0.076 Uiso 1 1 calc R . . . .
C12A C 0.5634(18) 0.0487(10) 0.4221(4) 0.065(2) Uani 1 1 d . . . . .
H12A H 0.689519 -0.018649 0.398744 0.078 Uiso 1 1 calc R . . . .
C13A C 0.3683(19) 0.1287(11) 0.3884(4) 0.063(2) Uani 1 1 d . . . . .
C14A C 0.1846(17) 0.2286(11) 0.4207(5) 0.066(2) Uani 1 1 d . . . . .
H14A H 0.055111 0.285169 0.396528 0.079 Uiso 1 1 calc R . . . .
C15A C 0.1939(16) 0.2443(11) 0.4893(5) 0.0639(19) Uani 1 1 d . . . . .
H15A H 0.066330 0.310876 0.512634 0.077 Uiso 1 1 calc R . . . .
Br1B Br -0.36242(16) 0.60416(9) 0.70598(5) 0.0751(3) Uani 1 1 d . . . . .
Cl1B Cl -0.2103(4) 0.4199(2) 0.26421(12) 0.0683(5) Uani 1 1 d . . . . .
O1B O 0.2211(11) 0.7116(7) 0.3836(3) 0.0659(14) Uani 1 1 d . . . . .
O2B O -0.3353(11) 0.8850(7) 0.1494(3) 0.0663(14) Uani 1 1 d . . . . .
N1B N -0.2122(12) 0.6862(8) 0.3618(3) 0.0560(15) Uani 1 1 d . . . . .
H1B H -0.377132 0.661509 0.377925 0.067 Uiso 1 1 calc R . . . .
N2B N 0.0899(12) 0.7959(8) 0.1598(3) 0.0554(15) Uani 1 1 d . . . . .
H2B H 0.262218 0.820411 0.158720 0.066 Uiso 1 1 calc R . . . .
C1B C -0.1630(16) 0.7247(10) 0.2910(5) 0.0594(19) Uani 1 1 d . . . . .
H1BA H -0.054306 0.820816 0.285611 0.071 Uiso 1 1 calc R . . . .
H1BB H -0.338853 0.747368 0.272097 0.071 Uiso 1 1 calc R . . . .
C2B C -0.0158(17) 0.5971(10) 0.2506(5) 0.058(2) Uani 1 1 d . . . . .
H2BA H 0.168439 0.579389 0.266834 0.069 Uiso 1 1 calc R . . . .
C3B C 0.0116(15) 0.6346(10) 0.1743(4) 0.0547(17) Uani 1 1 d . . . . .
H3B H -0.169298 0.619558 0.156641 0.066 Uiso 1 1 calc R . . . .
C4B C 0.2149(17) 0.5232(11) 0.1381(5) 0.065(2) Uani 1 1 d . . . . .
H4BA H 0.395345 0.537642 0.154880 0.078 Uiso 1 1 calc R . . . .
H4BB H 0.159514 0.414572 0.149665 0.078 Uiso 1 1 calc R . . . .
C5B C 0.239(2) 0.5458(14) 0.0621(5) 0.084(3) Uani 1 1 d . . . . .
H5BA H 0.310725 0.651087 0.050165 0.100 Uiso 1 1 calc R . . . .
H5BB H 0.056742 0.540120 0.045439 0.100 Uiso 1 1 calc R . . . .
C6B C 0.424(3) 0.4248(15) 0.0269(6) 0.098(4) Uani 1 1 d . . . . .
H6BA H 0.433220 0.445460 -0.021827 0.147 Uiso 1 1 calc GR . . . .
H6BB H 0.351886 0.320402 0.037441 0.147 Uiso 1 1 calc GR . . . .
H6BC H 0.606316 0.430949 0.042593 0.147 Uiso 1 1 calc GR . . . .
C7B C -0.0932(16) 0.9078(10) 0.1482(4) 0.0585(18) Uani 1 1 d . . . . .
C8B C 0.019(2) 1.0688(11) 0.1326(5) 0.066(2) Uani 1 1 d . . . . .
H8BA H -0.049837 1.110667 0.090771 0.100 Uiso 1 1 calc GR . . . .
H8BB H 0.216962 1.062854 0.127349 0.100 Uiso 1 1 calc GR . . . .
H8BC H -0.038782 1.137256 0.169537 0.100 Uiso 1 1 calc GR . . . .
C9B C -0.0149(14) 0.6869(9) 0.4033(4) 0.0531(16) Uani 1 1 d . . . . .
C10B C -0.1016(14) 0.6638(9) 0.4768(4) 0.0549(16) Uani 1 1 d . . . . .
C11B C 0.0373(16) 0.7380(10) 0.5240(4) 0.0630(19) Uani 1 1 d . . . . .
H11B H 0.187996 0.800702 0.508841 0.076 Uiso 1 1 calc R . . . .
C12B C -0.0352(18) 0.7241(11) 0.5916(4) 0.0649(19) Uani 1 1 d . . . . .
H12B H 0.061193 0.777283 0.622981 0.078 Uiso 1 1 calc R . . . .
C13B C -0.2545(18) 0.6299(10) 0.6131(4) 0.0607(19) Uani 1 1 d . . . . .
C14B C -0.3954(17) 0.5530(10) 0.5677(5) 0.0626(19) Uani 1 1 d . . . . .
H14B H -0.542712 0.487987 0.583011 0.075 Uiso 1 1 calc R . . . .
C15B C -0.3209(16) 0.5713(10) 0.4997(4) 0.0603(19) Uani 1 1 d . . . . .
H15B H -0.420221 0.520274 0.468157 0.072 Uiso 1 1 calc R . . . .

loop_
_atom_site_aniso_label
_atom_site_aniso_U_11
_atom_site_aniso_U_22
_atom_site_aniso_U_33
_atom_site_aniso_U_23
_atom_site_aniso_U_13
_atom_site_aniso_U_12
Br1A 0.0924(7) 0.0785(7) 0.0583(6) -0.0042(4) -0.0052(5) -0.0208(5)
Cl1A 0.0756(13) 0.0598(12) 0.0663(13) -0.0089(9) -0.0008(10) 0.0037(8)
O1A 0.038(3) 0.084(4) 0.067(3) -0.003(3) -0.003(2) -0.003(2)
O2A 0.045(3) 0.079(4) 0.078(4) -0.010(3) -0.002(3) -0.003(2)
N1A 0.043(3) 0.072(4) 0.058(4) 0.001(3) -0.007(3) -0.002(3)
N2A 0.045(3) 0.061(4) 0.060(4) -0.003(3) -0.004(3) 0.003(2)
C1A 0.050(4) 0.061(5) 0.067(5) 0.002(4) -0.004(4) -0.001(3)
C2A 0.044(4) 0.056(5) 0.059(5) -0.005(3) -0.006(3) -0.001(3)
C3A 0.052(4) 0.060(5) 0.058(4) -0.003(3) -0.004(3) -0.001(3)
C4A 0.056(5) 0.068(5) 0.065(5) 0.002(4) -0.005(4) 0.001(3)
C5A 0.077(6) 0.099(8) 0.067(6) 0.002(5) -0.001(5) -0.007(5)
C6A 0.105(9) 0.106(9) 0.074(7) 0.016(6) 0.009(6) 0.002(6)
C7A 0.050(5) 0.069(5) 0.053(4) -0.001(3) -0.005(3) -0.004(3)
C8A 0.068(5) 0.066(6) 0.071(6) -0.005(4) 0.001(4) -0.001(4)
C9A 0.039(4) 0.058(5) 0.067(5) 0.000(3) -0.004(3) -0.005(3)
C10A 0.043(4) 0.054(4) 0.060(5) 0.003(3) 0.000(3) -0.009(3)
C11A 0.056(5) 0.062(5) 0.072(5) 0.000(4) -0.009(4) 0.002(3)
C12A 0.068(5) 0.057(5) 0.070(5) -0.011(4) 0.001(4) -0.001(4)
C13A 0.076(6) 0.071(6) 0.043(4) -0.007(3) -0.006(4) -0.019(4)
C14A 0.060(5) 0.071(6) 0.065(5) 0.005(4) -0.006(4) -0.001(4)
C15A 0.048(4) 0.073(6) 0.071(5) -0.003(4) -0.006(4) 0.003(3)
Br1B 0.0832(7) 0.0820(7) 0.0582(6) 0.0015(4) 0.0015(5) 0.0110(5)
Cl1B 0.0762(13) 0.0591(13) 0.0685(13) 0.0036(9) 0.0010(10) -0.0145(9)
O1B 0.043(3) 0.086(4) 0.069(3) 0.001(3) -0.004(2) -0.007(2)
O2B 0.047(3) 0.076(4) 0.075(4) 0.005(3) -0.004(3) -0.007(2)
N1B 0.041(3) 0.071(4) 0.055(4) 0.001(3) 0.001(3) -0.008(3)
N2B 0.045(3) 0.060(4) 0.061(4) -0.001(3) -0.002(3) -0.009(3)
C1B 0.046(4) 0.064(5) 0.068(5) 0.001(4) -0.004(4) -0.001(3)
C2B 0.053(5) 0.060(5) 0.059(5) 0.001(4) -0.001(4) -0.009(3)
C3B 0.043(4) 0.064(5) 0.057(4) 0.000(3) -0.004(3) -0.007(3)
C4B 0.058(5) 0.069(5) 0.069(5) -0.005(4) 0.000(4) -0.009(3)
C5B 0.091(7) 0.092(7) 0.064(6) -0.006(5) 0.012(5) -0.003(5)
C6B 0.105(9) 0.110(9) 0.076(7) -0.017(6) 0.021(6) -0.017(7)
C7B 0.056(5) 0.069(5) 0.051(4) -0.001(3) -0.002(3) -0.003(3)
C8B 0.064(5) 0.069(6) 0.066(5) 0.002(4) -0.002(4) -0.010(4)
C9B 0.038(4) 0.055(4) 0.066(5) -0.001(3) -0.007(3) -0.006(3)
C10B 0.045(4) 0.056(4) 0.064(5) 0.002(3) -0.007(3) 0.004(3)
C11B 0.052(4) 0.069(5) 0.069(5) -0.002(4) -0.006(4) -0.008(3)
C12B 0.061(5) 0.072(5) 0.063(5) -0.005(4) -0.012(4) 0.001(4)
C13B 0.065(5) 0.063(5) 0.053(4) 0.002(3) 0.001(4) 0.007(3)
C14B 0.052(4) 0.067(5) 0.068(5) 0.008(4) -0.002(4) -0.003(3)
C15B 0.053(5) 0.061(5) 0.068(5) -0.005(4) -0.010(4) -0.006(3)

loop_
_atom_type_symbol
_atom_type_description
_atom_type_scat_dispersion_real
_atom_type_scat_dispersion_imag
_atom_type_scat_source
C C 0.0181 0.0091 'International Tables Vol C Tables 4.2.6.8 and 6.1.1.4'
H H 0.0000 0.0000 'International Tables Vol C Tables 4.2.6.8 and 6.1.1.4'
Br Br -0.6763 1.2805 'International Tables Vol C Tables 4.2.6.8 and 6.1.1.4'
Cl Cl 0.3639 0.7018 'International Tables Vol C Tables 4.2.6.8 and 6.1.1.4'
N N 0.0311 0.0180 'International Tables Vol C Tables 4.2.6.8 and 6.1.1.4'
O O 0.0492 0.0322 'International Tables Vol C Tables 4.2.6.8 and 6.1.1.4'

loop_
_geom_angle_atom_site_label_1
_geom_angle_atom_site_label_2
_geom_angle_atom_site_label_3
_geom_angle
_geom_angle_site_symmetry_1
_geom_angle_site_symmetry_3
_geom_angle_publ_flag
C1A N1A H1A 118.7 . . ?
C9A N1A H1A 118.7 . . ?
C9A N1A C1A 122.6(6) . . ?
C3A N2A H2A 119.1 . . ?
C7A N2A H2A 119.1 . . ?
C7A N2A C3A 121.8(7) . . ?
N1A C1A H1AA 109.0 . . ?
N1A C1A H1AB 109.0 . . ?
N1A C1A C2A 113.1(7) . . ?
H1AA C1A H1AB 107.8 . . ?
C2A C1A H1AA 109.0 . . ?
C2A C1A H1AB 109.0 . . ?
Cl1A C2A H2AA 108.8 . . ?
C1A C2A Cl1A 107.4(6) . . ?
C1A C2A H2AA 108.8 . . ?
C1A C2A C3A 115.4(7) . . ?
C3A C2A Cl1A 107.4(6) . . ?
C3A C2A H2AA 108.8 . . ?
N2A C3A C2A 111.0(7) . . ?
N2A C3A H3A 107.8 . . ?
N2A C3A C4A 110.9(7) . . ?
C2A C3A H3A 107.8 . . ?
C4A C3A C2A 111.3(7) . . ?
C4A C3A H3A 107.8 . . ?
C3A C4A H4AA 108.5 . . ?
C3A C4A H4AB 108.5 . . ?
H4AA C4A H4AB 107.5 . . ?
C5A C4A C3A 115.0(8) . . ?
C5A C4A H4AA 108.5 . . ?
C5A C4A H4AB 108.5 . . ?
C4A C5A H5AA 108.9 . . ?
C4A C5A H5AB 108.9 . . ?
C4A C5A C6A 113.6(10) . . ?
H5AA C5A H5AB 107.7 . . ?
C6A C5A H5AA 108.9 . . ?
C6A C5A H5AB 108.9 . . ?
C5A C6A H6AA 109.5 . . ?
C5A C6A H6AB 109.5 . . ?
C5A C6A H6AC 109.5 . . ?
H6AA C6A H6AB 109.5 . . ?
H6AA C6A H6AC 109.5 . . ?
H6AB C6A H6AC 109.5 . . ?
O2A C7A N2A 123.3(8) . . ?
O2A C7A C8A 121.5(8) . . ?
N2A C7A C8A 115.1(7) . . ?
C7A C8A H8AA 109.5 . . ?
C7A C8A H8AB 109.5 . . ?
C7A C8A H8AC 109.5 . . ?
H8AA C8A H8AB 109.5 . . ?
H8AA C8A H8AC 109.5 . . ?
H8AB C8A H8AC 109.5 . . ?
O1A C9A N1A 123.8(8) . . ?
O1A C9A C10A 120.4(7) . . ?
N1A C9A C10A 115.8(6) . . ?
C11A C10A C9A 117.5(7) . . ?
C15A C10A C9A 123.4(8) . . ?
C15A C10A C11A 119.0(8) . . ?
C10A C11A H11A 119.7 . . ?
C12A C11A C10A 120.7(8) . . ?
C12A C11A H11A 119.7 . . ?
C11A C12A H12A 120.5 . . ?
C11A C12A C13A 119.0(8) . . ?
C13A C12A H12A 120.5 . . ?
C12A C13A Br1A 118.1(7) . . ?
C14A C13A Br1A 119.9(7) . . ?
C14A C13A C12A 122.0(8) . . ?
C13A C14A H14A 120.9 . . ?
C13A C14A C15A 118.1(8) . . ?
C15A C14A H14A 120.9 . . ?
C10A C15A H15A 119.4 . . ?
C14A C15A C10A 121.2(9) . . ?
C14A C15A H15A 119.4 . . ?
C1B N1B H1B 119.1 . . ?
C9B N1B H1B 119.1 . . ?
C9B N1B C1B 121.8(6) . . ?
C3B N2B H2B 119.1 . . ?
C7B N2B H2B 119.1 . . ?
C7B N2B C3B 121.7(6) . . ?
N1B C1B H1BA 108.7 . . ?
N1B C1B H1BB 108.7 . . ?
N1B C1B C2B 114.2(7) . . ?
H1BA C1B H1BB 107.6 . . ?
C2B C1B H1BA 108.7 . . ?
C2B C1B H1BB 108.7 . . ?
Cl1B C2B H2BA 109.3 . . ?
C1B C2B Cl1B 108.0(6) . . ?
C1B C2B H2BA 109.3 . . ?
C1B C2B C3B 113.3(7) . . ?
C3B C2B Cl1B 107.5(6) . . ?
C3B C2B H2BA 109.3 . . ?
N2B C3B C2B 111.3(7) . . ?
N2B C3B H3B 108.0 . . ?
N2B C3B C4B 110.4(6) . . ?
C2B C3B H3B 108.0 . . ?
C4B C3B C2B 111.0(7) . . ?
C4B C3B H3B 108.0 . . ?
C3B C4B H4BA 108.7 . . ?
C3B C4B H4BB 108.7 . . ?
H4BA C4B H4BB 107.6 . . ?
C5B C4B C3B 114.1(8) . . ?
C5B C4B H4BA 108.7 . . ?
C5B C4B H4BB 108.7 . . ?
C4B C5B H5BA 109.0 . . ?
C4B C5B H5BB 109.0 . . ?
C4B C5B C6B 113.0(10) . . ?
H5BA C5B H5BB 107.8 . . ?
C6B C5B H5BA 109.0 . . ?
C6B C5B H5BB 109.0 . . ?
C5B C6B H6BA 109.5 . . ?
C5B C6B H6BB 109.5 . . ?
C5B C6B H6BC 109.5 . . ?
H6BA C6B H6BB 109.5 . . ?
H6BA C6B H6BC 109.5 . . ?
H6BB C6B H6BC 109.5 . . ?
O2B C7B N2B 123.6(8) . . ?
O2B C7B C8B 120.6(8) . . ?
N2B C7B C8B 115.8(7) . . ?
C7B C8B H8BA 109.5 . . ?
C7B C8B H8BB 109.5 . . ?
C7B C8B H8BC 109.5 . . ?
H8BA C8B H8BB 109.5 . . ?
H8BA C8B H8BC 109.5 . . ?
H8BB C8B H8BC 109.5 . . ?
O1B C9B N1B 122.5(7) . . ?
O1B C9B C10B 121.6(7) . . ?
N1B C9B C10B 115.9(6) . . ?
C11B C10B C9B 119.5(7) . . ?
C11B C10B C15B 118.3(8) . . ?
C15B C10B C9B 122.2(7) . . ?
C10B C11B H11B 118.9 . . ?
C12B C11B C10B 122.3(7) . . ?
C12B C11B H11B 118.9 . . ?
C11B C12B H12B 120.9 . . ?
C11B C12B C13B 118.2(8) . . ?
C13B C12B H12B 120.9 . . ?
C12B C13B Br1B 120.3(7) . . ?
C14B C13B Br1B 118.7(7) . . ?
C14B C13B C12B 121.1(8) . . ?
C13B C14B H14B 120.2 . . ?
C13B C14B C15B 119.5(8) . . ?
C15B C14B H14B 120.2 . . ?
C10B C15B H15B 119.7 . . ?
C14B C15B C10B 120.6(8) . . ?
C14B C15B H15B 119.7 . . ?

loop_
_geom_bond_atom_site_label_1
_geom_bond_atom_site_label_2
_geom_bond_distance
_geom_bond_site_symmetry_2
_geom_bond_publ_flag
Br1A C13A 1.908(8) . ?
Cl1A C2A 1.822(8) . ?
O1A C9A 1.219(9) . ?
O2A C7A 1.211(10) . ?
N1A H1A 0.8800 . ?
N1A C1A 1.444(11) . ?
N1A C9A 1.336(10) . ?
N2A H2A 0.8800 . ?
N2A C3A 1.461(11) . ?
N2A C7A 1.352(10) . ?
C1A H1AA 0.9900 . ?
C1A H1AB 0.9900 . ?
C1A C2A 1.510(11) . ?
C2A H2AA 1.0000 . ?
C2A C3A 1.533(12) . ?
C3A H3A 1.0000 . ?
C3A C4A 1.519(11) . ?
C4A H4AA 0.9900 . ?
C4A H4AB 0.9900 . ?
C4A C5A 1.507(14) . ?
C5A H5AA 0.9900 . ?
C5A H5AB 0.9900 . ?
C5A C6A 1.514(15) . ?
C6A H6AA 0.9800 . ?
C6A H6AB 0.9800 . ?
C6A H6AC 0.9800 . ?
C7A C8A 1.510(13) . ?
C8A H8AA 0.9800 . ?
C8A H8AB 0.9800 . ?
C8A H8AC 0.9800 . ?
C9A C10A 1.516(11) . ?
C10A C11A 1.390(12) . ?
C10A C15A 1.385(12) . ?
C11A H11A 0.9500 . ?
C11A C12A 1.372(13) . ?
C12A H12A 0.9500 . ?
C12A C13A 1.381(13) . ?
C13A C14A 1.378(13) . ?
C14A H14A 0.9500 . ?
C14A C15A 1.384(13) . ?
C15A H15A 0.9500 . ?
Br1B C13B 1.893(8) . ?
Cl1B C2B 1.814(8) . ?
O1B C9B 1.222(9) . ?
O2B C7B 1.216(9) . ?
N1B H1B 0.8800 . ?
N1B C1B 1.440(11) . ?
N1B C9B 1.330(10) . ?
N2B H2B 0.8800 . ?
N2B C3B 1.456(10) . ?
N2B C7B 1.337(11) . ?
C1B H1BA 0.9900 . ?
C1B H1BB 0.9900 . ?
C1B C2B 1.524(13) . ?
C2B H2BA 1.0000 . ?
C2B C3B 1.539(12) . ?
C3B H3B 1.0000 . ?
C3B C4B 1.534(12) . ?
C4B H4BA 0.9900 . ?
C4B H4BB 0.9900 . ?
C4B C5B 1.516(14) . ?
C5B H5BA 0.9900 . ?
C5B H5BB 0.9900 . ?
C5B C6B 1.525(16) . ?
C6B H6BA 0.9800 . ?
C6B H6BB 0.9800 . ?
C6B H6BC 0.9800 . ?
C7B C8B 1.509(12) . ?
C8B H8BA 0.9800 . ?
C8B H8BB 0.9800 . ?
C8B H8BC 0.9800 . ?
C9B C10B 1.502(11) . ?
C10B C11B 1.385(11) . ?
C10B C15B 1.392(11) . ?
C11B H11B 0.9500 . ?
C11B C12B 1.369(12) . ?
C12B H12B 0.9500 . ?
C12B C13B 1.395(12) . ?
C13B C14B 1.377(13) . ?
C14B H14B 0.9500 . ?
C14B C15B 1.381(12) . ?
C15B H15B 0.9500 . ?

loop_
_geom_hbond_atom_site_label_D
_geom_hbond_atom_site_label_H
_geom_hbond_atom_site_label_A
_geom_hbond_distance_DH
_geom_hbond_distance_HA
_geom_hbond_distance_DA
_geom_hbond_angle_DHA
_geom_hbond_site_symmetry_A
_geom_hbond_publ_flag
N1A H1A O1A 0.88 2.01 2.794(8) 147.1 1_455 yes
N1B H1B O1B 0.88 2.02 2.811(8) 148.4 1_455 yes

loop_
_geom_torsion_atom_site_label_1
_geom_torsion_atom_site_label_2
_geom_torsion_atom_site_label_3
_geom_torsion_atom_site_label_4
_geom_torsion
_geom_torsion_site_symmetry_1
_geom_torsion_site_symmetry_2
_geom_torsion_site_symmetry_3
_geom_torsion_site_symmetry_4
_geom_torsion_publ_flag
Br1A C13A C14A C15A 178.6(6) . . . . ?
Cl1A C2A C3A N2A 164.9(5) . . . . ?
Cl1A C2A C3A C4A -71.1(7) . . . . ?
O1A C9A C10A C11A 29.9(11) . . . . ?
O1A C9A C10A C15A -146.8(8) . . . . ?
N1A C1A C2A Cl1A 64.0(8) . . . . ?
N1A C1A C2A C3A -176.3(7) . . . . ?
N1A C9A C10A C11A -153.1(7) . . . . ?
N1A C9A C10A C15A 30.2(10) . . . . ?
N2A C3A C4A C5A -57.7(10) . . . . ?
C1A N1A C9A O1A -0.7(12) . . . . ?
C1A N1A C9A C10A -177.6(7) . . . . ?
C1A C2A C3A N2A 45.3(9) . . . . ?
C1A C2A C3A C4A 169.3(7) . . . . ?
C2A C3A C4A C5A 178.3(8) . . . . ?
C3A N2A C7A O2A 3.2(12) . . . . ?
C3A N2A C7A C8A -176.7(7) . . . . ?
C3A C4A C5A C6A -176.0(9) . . . . ?
C7A N2A C3A C2A -97.9(8) . . . . ?
C7A N2A C3A C4A 137.9(7) . . . . ?
C9A N1A C1A C2A -112.7(8) . . . . ?
C9A C10A C11A C12A -178.3(7) . . . . ?
C9A C10A C15A C14A 177.0(7) . . . . ?
C10A C11A C12A C13A 0.9(12) . . . . ?
C11A C10A C15A C14A 0.3(12) . . . . ?
C11A C12A C13A Br1A -179.7(6) . . . . ?
C11A C12A C13A C14A 0.8(13) . . . . ?
C12A C13A C14A C15A -1.9(13) . . . . ?
C13A C14A C15A C10A 1.4(13) . . . . ?
C15A C10A C11A C12A -1.4(12) . . . . ?
Br1B C13B C14B C15B 179.5(6) . . . . ?
Cl1B C2B C3B N2B 162.6(5) . . . . ?
Cl1B C2B C3B C4B -74.0(7) . . . . ?
O1B C9B C10B C11B 30.4(12) . . . . ?
O1B C9B C10B C15B -150.5(8) . . . . ?
N1B C1B C2B Cl1B 55.9(8) . . . . ?
N1B C1B C2B C3B 174.8(6) . . . . ?
N1B C9B C10B C11B -146.6(8) . . . . ?
N1B C9B C10B C15B 32.5(11) . . . . ?
N2B C3B C4B C5B -59.9(10) . . . . ?
C1B N1B C9B O1B -4.2(12) . . . . ?
C1B N1B C9B C10B 172.8(7) . . . . ?
C1B C2B C3B N2B 43.4(9) . . . . ?
C1B C2B C3B C4B 166.9(7) . . . . ?
C2B C3B C4B C5B 176.2(8) . . . . ?
C3B N2B C7B O2B 0.8(12) . . . . ?
C3B N2B C7B C8B -178.9(7) . . . . ?
C3B C4B C5B C6B -175.1(9) . . . . ?
C7B N2B C3B C2B -96.9(8) . . . . ?
C7B N2B C3B C4B 139.3(8) . . . . ?
C9B N1B C1B C2B 74.8(9) . . . . ?
C9B C10B C11B C12B 178.6(8) . . . . ?
C9B C10B C15B C14B -179.8(7) . . . . ?
C10B C11B C12B C13B 0.9(14) . . . . ?
C11B C10B C15B C14B -0.7(13) . . . . ?
C11B C12B C13B Br1B 179.3(7) . . . . ?
C11B C12B C13B C14B -0.2(13) . . . . ?
C12B C13B C14B C15B -0.9(13) . . . . ?
C13B C14B C15B C10B 1.4(13) . . . . ?
C15B C10B C11B C12B -0.5(13) . . . . ?
